data_4107059
loop_
_publ_author_name
'Shabana Khan'
'Reent Michel'
'Johannes M. Dieterich'
'Ricardo A. Mata'
'Herbert W. Roesky'
'Jean-Philippe Demers'
'Adam Lange'
'Dietmar Stalke'

_publ_section_title
;
 Preparation of RSn(I)-Sn(I)R with Two Unsymmetrically Coordinated Sn(I)
 Atoms and Subsequent Gentle Activation of P4
;
_journal_name_full 'Journal of the American Chemical Society'
_journal_page_first 17889
_journal_page_last 17894
_journal_paper_doi 10.1021/ja207538g
_journal_volume 133
_journal_year 2011
_chemical_formula_sum 'C68 H86 N4 P4 Sn2'
_chemical_formula_weight 1320.67
_chemical_name_systematic
; 
 ? 
;
_space_group_IT_number 14
_symmetry_cell_setting monoclinic
_symmetry_space_group_name_Hall '-P 2ybc'
_symmetry_space_group_name_H-M 'P 1 21/c 1'
_atom_sites_solution_hydrogens geom
_atom_sites_solution_primary direct
_atom_sites_solution_secondary difmap
_audit_creation_method SHELXL-97
_cell_angle_alpha 90.00
_cell_angle_beta 104.48(2)
_cell_angle_gamma 90.00
_cell_formula_units_Z 4
_cell_length_a 14.644(2)
_cell_length_b 17.463(2)
_cell_length_c 26.602(2)
_cell_measurement_reflns_used 9951
_cell_measurement_temperature 100(2)
_cell_measurement_theta_max 26.03
_cell_measurement_theta_min 1.188
_cell_volume 6586.8(14)
_computing_cell_refinement 'SAINT V7.68A'
_computing_data_collection 'APEX2 v2011.2'
_computing_data_reduction 'SAINT V7.68A'
_computing_publication_material 'XSHELL in SHELXTL-97'
_computing_structure_refinement 'SHELXL in SHELXTL Version 2008/3'
_computing_structure_solution 'SHELXS in SHELXTL Version 2008/3'
_diffrn_ambient_temperature 100(2)
_diffrn_measured_fraction_theta_full 0.998
_diffrn_measured_fraction_theta_max 0.998
_diffrn_measurement_device_type 'Smart APEX II Ultra'
_diffrn_measurement_method 'omega scans'
_diffrn_radiation_monochromator mirror
_diffrn_radiation_source 'INCOATEC Mo Microsource'
_diffrn_radiation_type MoK\a
_diffrn_radiation_wavelength 0.71073
_diffrn_reflns_av_R_equivalents 0.0361
_diffrn_reflns_av_sigmaI/netI 0.0236
_diffrn_reflns_limit_h_max 18
_diffrn_reflns_limit_h_min -18
_diffrn_reflns_limit_k_max 21
_diffrn_reflns_limit_k_min -21
_diffrn_reflns_limit_l_max 32
_diffrn_reflns_limit_l_min -32
_diffrn_reflns_number 86017
_diffrn_reflns_theta_full 26.04
_diffrn_reflns_theta_max 26.04
_diffrn_reflns_theta_min 1.41
_exptl_absorpt_coefficient_mu 0.897
_exptl_absorpt_correction_T_max 1.0000
_exptl_absorpt_correction_T_min 0.8843
_exptl_absorpt_correction_type multi-scan
_exptl_absorpt_process_details 'SADABS 2008/1'
_exptl_crystal_colour black
_exptl_crystal_density_diffrn 1.332
_exptl_crystal_description plate
_exptl_crystal_F_000 2728
_exptl_crystal_size_max 0.25
_exptl_crystal_size_mid 0.2
_exptl_crystal_size_min 0.007
_refine_diff_density_max 2.311
_refine_diff_density_min -0.857
_refine_diff_density_rms 0.075
_refine_ls_extinction_method none
_refine_ls_goodness_of_fit_ref 1.072
_refine_ls_hydrogen_treatment constr
_refine_ls_matrix_type full
_refine_ls_number_parameters 827
_refine_ls_number_reflns 12981
_refine_ls_number_restraints 512
_refine_ls_restrained_S_all 1.068
_refine_ls_R_factor_all 0.0541
_refine_ls_R_factor_gt 0.0374
_refine_ls_shift/su_max 0.002
_refine_ls_shift/su_mean 0.000
_refine_ls_structure_factor_coef Fsqd
_refine_ls_weighting_details 'calc w=1/[\s^2^(Fo^2^)+(0.0379P)^2^+9.9639P] where P=(Fo^2^+2Fc^2^)/3'
_refine_ls_weighting_scheme calc
_refine_ls_wR_factor_gt 0.0871
_refine_ls_wR_factor_ref 0.0981
_reflns_number_gt 10075
_reflns_number_total 12981
_reflns_threshold_expression >2sigma(I)
_cod_data_source_file ja207538g_si_003.cif
_cod_data_source_block p21c
_cod_original_cell_volume 6586.8(13)
_cod_database_code 4107059

loop_
_symmetry_equiv_pos_as_xyz
'x, y, z'
'-x, y+1/2, -z+1/2'
'-x, -y, -z'
'x, -y-1/2, z-1/2'

loop_
_atom_site_label
_atom_site_type_symbol
_atom_site_fract_x
_atom_site_fract_y
_atom_site_fract_z
_atom_site_U_iso_or_equiv
_atom_site_adp_type
_atom_site_occupancy
_atom_site_symmetry_multiplicity
_atom_site_calc_flag
_atom_site_refinement_flags
_atom_site_disorder_assembly
_atom_site_disorder_group
C1 C 0.5513(2) 0.84951(17) 0.18435(11) 0.0279(6) Uani 1 1 d . . .
C2 C 0.5618(2) 0.88215(19) 0.13783(12) 0.0335(7) Uani 1 1 d . . .
C3 C 0.6296(2) 0.93855(19) 0.13889(12) 0.0368(8) Uani 1 1 d . . .
H3 H 0.6361 0.9607 0.1073 0.044 Uiso 1 1 calc R . .
C4 C 0.6875(2) 0.9626(2) 0.18576(13) 0.0375(8) Uani 1 1 d . . .
H4 H 0.7341 1.0005 0.1862 0.045 Uiso 1 1 calc R . .
C5 C 0.6774(2) 0.93115(19) 0.23213(12) 0.0340(7) Uani 1 1 d . . .
H5 H 0.7168 0.9480 0.2642 0.041 Uiso 1 1 calc R . .
C6 C 0.6093(2) 0.87491(17) 0.23149(11) 0.0294(7) Uani 1 1 d . . .
C7 C 0.5931(2) 0.84089(18) 0.27972(11) 0.0309(7) Uani 1 1 d . A .
C8 C 0.6448(3) 0.8734(2) 0.33111(12) 0.0449(9) Uani 1 1 d . . .
H8A H 0.6328 0.9286 0.3316 0.067 Uiso 1 1 calc R . .
H8B H 0.7126 0.8644 0.3364 0.067 Uiso 1 1 calc R . .
H8C H 0.6227 0.8485 0.3589 0.067 Uiso 1 1 calc R . .
C9 C 0.4958(2) 0.75867(19) 0.31602(11) 0.0322(7) Uani 1 1 d . A .
C11 C 0.3940(3) 0.7781(2) 0.37305(14) 0.0478(9) Uani 1 1 d . A .
H11 H 0.3532 0.8100 0.3864 0.057 Uiso 1 1 calc R . .
C12 C 0.4136(3) 0.7050(2) 0.39267(13) 0.0429(9) Uani 1 1 d . . .
H12 H 0.3874 0.6873 0.4198 0.052 Uiso 1 1 calc R . .
C13 C 0.4712(2) 0.6583(2) 0.37283(12) 0.0387(8) Uani 1 1 d . A .
H13 H 0.4825 0.6075 0.3856 0.046 Uiso 1 1 calc R . .
C14 C 0.5134(2) 0.68345(19) 0.33435(12) 0.0324(7) Uani 1 1 d D . .
C15 C 0.5727(4) 0.6285(3) 0.3109(2) 0.0363(14) Uani 0.891(7) 1 d PDU A 1
H15 H 0.6090 0.6583 0.2902 0.044 Uiso 0.891(7) 1 calc PR A 1
C16 C 0.5085(4) 0.5711(3) 0.27540(17) 0.0494(12) Uani 0.891(7) 1 d PDU A 1
H16A H 0.5471 0.5352 0.2612 0.074 Uiso 0.891(7) 1 calc PR A 1
H16B H 0.4656 0.5985 0.2469 0.074 Uiso 0.891(7) 1 calc PR A 1
H16C H 0.4718 0.5427 0.2954 0.074 Uiso 0.891(7) 1 calc PR A 1
C17 C 0.6418(4) 0.5845(3) 0.35425(18) 0.0660(16) Uani 0.891(7) 1 d PDU A 1
H17A H 0.6790 0.5489 0.3389 0.099 Uiso 0.891(7) 1 calc PR A 1
H17B H 0.6064 0.5557 0.3747 0.099 Uiso 0.891(7) 1 calc PR A 1
H17C H 0.6842 0.6208 0.3768 0.099 Uiso 0.891(7) 1 calc PR A 1
C15' C 0.583(3) 0.634(2) 0.323(2) 0.041(8) Uani 0.109(7) 1 d PDU A 2
H15' H 0.5763 0.6550 0.2872 0.049 Uiso 0.109(7) 1 calc PR A 2
C16' C 0.689(2) 0.648(2) 0.3403(15) 0.062(9) Uani 0.109(7) 1 d PDU A 2
H16D H 0.7007 0.7021 0.3476 0.092 Uiso 0.109(7) 1 calc PR A 2
H16E H 0.7182 0.6316 0.3127 0.092 Uiso 0.109(7) 1 calc PR A 2
H16F H 0.7152 0.6178 0.3718 0.092 Uiso 0.109(7) 1 calc PR A 2
C17' C 0.565(3) 0.551(2) 0.3041(17) 0.060(8) Uani 0.109(7) 1 d PDU A 2
H17D H 0.5112 0.5493 0.2739 0.091 Uiso 0.109(7) 1 calc PR A 2
H17E H 0.5527 0.5196 0.3320 0.091 Uiso 0.109(7) 1 calc PR A 2
H17F H 0.6215 0.5317 0.2945 0.091 Uiso 0.109(7) 1 calc PR A 2
C10 C 0.4333(3) 0.8059(2) 0.33388(13) 0.0415(8) Uani 1 1 d D . .
C18 C 0.3979(8) 0.8825(4) 0.3089(3) 0.058(2) Uani 0.81(3) 1 d PDU A 1
H18 H 0.4458 0.9026 0.2913 0.070 Uiso 0.81(3) 1 calc PR A 1
C19 C 0.3049(9) 0.8719(7) 0.2676(3) 0.078(3) Uani 0.81(3) 1 d PDU A 1
H19A H 0.2836 0.9215 0.2516 0.117 Uiso 0.81(3) 1 calc PR A 1
H19B H 0.2571 0.8512 0.2839 0.117 Uiso 0.81(3) 1 calc PR A 1
H19C H 0.3145 0.8364 0.2409 0.117 Uiso 0.81(3) 1 calc PR A 1
C20 C 0.3851(10) 0.9412(4) 0.3480(4) 0.073(3) Uani 0.81(3) 1 d PDU A 1
H20A H 0.3593 0.9883 0.3300 0.109 Uiso 0.81(3) 1 calc PR A 1
H20B H 0.4462 0.9521 0.3721 0.109 Uiso 0.81(3) 1 calc PR A 1
H20C H 0.3415 0.9213 0.3674 0.109 Uiso 0.81(3) 1 calc PR A 1
C18' C 0.422(3) 0.8891(10) 0.3147(13) 0.063(7) Uani 0.19(3) 1 d PDU A 2
H18' H 0.4699 0.8977 0.2942 0.075 Uiso 0.19(3) 1 calc PR A 2
C19' C 0.326(3) 0.901(3) 0.278(2) 0.086(10) Uani 0.19(3) 1 d PDU A 2
H19D H 0.3174 0.8660 0.2486 0.129 Uiso 0.19(3) 1 calc PR A 2
H19E H 0.3203 0.9542 0.2653 0.129 Uiso 0.19(3) 1 calc PR A 2
H19F H 0.2766 0.8915 0.2965 0.129 Uiso 0.19(3) 1 calc PR A 2
C20' C 0.440(4) 0.9487(15) 0.3576(15) 0.088(9) Uani 0.19(3) 1 d PDU A 2
H20D H 0.5028 0.9402 0.3810 0.132 Uiso 0.19(3) 1 calc PR A 2
H20E H 0.3921 0.9443 0.3772 0.132 Uiso 0.19(3) 1 calc PR A 2
H20F H 0.4377 0.9999 0.3424 0.132 Uiso 0.19(3) 1 calc PR A 2
C21 C 0.4969(3) 0.8543(2) 0.08900(12) 0.0393(8) Uani 1 1 d . A .
C22 C 0.4962(4) 0.8947(3) 0.03893(14) 0.0694(14) Uani 1 1 d . . .
H22A H 0.4459 0.8734 0.0109 0.104 Uiso 1 1 calc R . .
H22B H 0.5572 0.8875 0.0307 0.104 Uiso 1 1 calc R . .
H22C H 0.4849 0.9495 0.0426 0.104 Uiso 1 1 calc R . .
C23 C 0.3654(2) 0.7760(2) 0.05020(11) 0.0344(7) Uani 1 1 d . A .
C25 C 0.2082(3) 0.7964(2) -0.00131(15) 0.0520(10) Uani 1 1 d . B .
H25 H 0.1524 0.8265 -0.0100 0.062 Uiso 1 1 calc R . .
C26 C 0.2139(3) 0.7323(2) -0.02958(12) 0.0386(8) Uani 1 1 d . . .
H26 H 0.1635 0.7189 -0.0583 0.046 Uiso 1 1 calc R . .
C27 C 0.2928(2) 0.6877(2) -0.01634(12) 0.0356(7) Uani 1 1 d . B .
H27 H 0.2948 0.6416 -0.0350 0.043 Uiso 1 1 calc R . .
C28 C 0.3701(2) 0.7075(2) 0.02363(12) 0.0352(7) Uani 1 1 d D . .
C29 C 0.4518(4) 0.6519(3) 0.0401(2) 0.0547(15) Uani 0.885(6) 1 d PDU B 1
H29 H 0.5063 0.6806 0.0621 0.066 Uiso 0.885(6) 1 calc PR B 1
C30 C 0.4837(3) 0.6176(3) -0.0052(2) 0.0736(18) Uani 0.885(6) 1 d PDU B 1
H30A H 0.5372 0.5832 0.0081 0.110 Uiso 0.885(6) 1 calc PR B 1
H30B H 0.5029 0.6587 -0.0254 0.110 Uiso 0.885(6) 1 calc PR B 1
H30C H 0.4316 0.5886 -0.0274 0.110 Uiso 0.885(6) 1 calc PR B 1
C31 C 0.4253(4) 0.5878(3) 0.07357(18) 0.0678(17) Uani 0.885(6) 1 d PDU B 1
H31A H 0.4785 0.5524 0.0844 0.102 Uiso 0.885(6) 1 calc PR B 1
H31B H 0.3703 0.5599 0.0533 0.102 Uiso 0.885(6) 1 calc PR B 1
H31C H 0.4104 0.6102 0.1043 0.102 Uiso 0.885(6) 1 calc PR B 1
C29' C 0.4689(12) 0.6731(14) 0.0423(14) 0.047(7) Uani 0.115(6) 1 d PDU B 2
H29' H 0.4920 0.6818 0.0806 0.057 Uiso 0.115(6) 1 calc PR B 2
C30' C 0.5400(15) 0.7069(17) 0.0154(11) 0.047(8) Uani 0.115(6) 1 d PDU B 2
H30D H 0.6026 0.6857 0.0309 0.071 Uiso 0.115(6) 1 calc PR B 2
H30E H 0.5417 0.7627 0.0197 0.071 Uiso 0.115(6) 1 calc PR B 2
H30F H 0.5213 0.6942 -0.0216 0.071 Uiso 0.115(6) 1 calc PR B 2
C31' C 0.462(2) 0.5873(13) 0.0321(13) 0.052(7) Uani 0.115(6) 1 d PDU B 2
H31D H 0.5245 0.5640 0.0448 0.079 Uiso 0.115(6) 1 calc PR B 2
H31E H 0.4394 0.5781 -0.0053 0.079 Uiso 0.115(6) 1 calc PR B 2
H31F H 0.4181 0.5645 0.0502 0.079 Uiso 0.115(6) 1 calc PR B 2
C24 C 0.2823(3) 0.8188(2) 0.04021(14) 0.0497(10) Uani 1 1 d D . .
C32 C 0.2935(18) 0.9001(9) 0.0626(9) 0.065(6) Uani 0.227(15) 1 d PDU B 1
H32 H 0.3597 0.9072 0.0838 0.078 Uiso 0.227(15) 1 calc PR B 1
C33 C 0.226(2) 0.8977(19) 0.0989(9) 0.081(7) Uani 0.227(15) 1 d PDU B 1
H33A H 0.2280 0.9471 0.1166 0.122 Uiso 0.227(15) 1 calc PR B 1
H33B H 0.2466 0.8572 0.1248 0.122 Uiso 0.227(15) 1 calc PR B 1
H33C H 0.1621 0.8873 0.0785 0.122 Uiso 0.227(15) 1 calc PR B 1
C34 C 0.269(3) 0.9642(11) 0.0237(12) 0.097(8) Uani 0.227(15) 1 d PDU B 1
H34A H 0.2780 1.0134 0.0419 0.146 Uiso 0.227(15) 1 calc PR B 1
H34B H 0.2026 0.9593 0.0044 0.146 Uiso 0.227(15) 1 calc PR B 1
H34C H 0.3093 0.9616 -0.0004 0.146 Uiso 0.227(15) 1 calc PR B 1
C32' C 0.2632(5) 0.8813(3) 0.0779(3) 0.0516(19) Uani 0.773(15) 1 d PDU B 2
H32' H 0.3246 0.8932 0.1031 0.062 Uiso 0.773(15) 1 calc PR B 2
C33' C 0.1943(5) 0.8551(5) 0.1092(2) 0.058(2) Uani 0.773(15) 1 d PDU B 2
H33D H 0.2184 0.8084 0.1284 0.087 Uiso 0.773(15) 1 calc PR B 2
H33E H 0.1327 0.8447 0.0855 0.087 Uiso 0.773(15) 1 calc PR B 2
H33F H 0.1878 0.8955 0.1337 0.087 Uiso 0.773(15) 1 calc PR B 2
C34' C 0.2283(6) 0.9543(3) 0.0482(3) 0.071(2) Uani 0.773(15) 1 d PDU B 2
H34D H 0.2735 0.9704 0.0287 0.106 Uiso 0.773(15) 1 calc PR B 2
H34E H 0.2222 0.9947 0.0727 0.106 Uiso 0.773(15) 1 calc PR B 2
H34F H 0.1668 0.9448 0.0242 0.106 Uiso 0.773(15) 1 calc PR B 2
C35 C 1.0612(2) 0.68244(19) 0.17809(12) 0.0324(7) Uani 1 1 d . . .
C36 C 1.1288(2) 0.6719(2) 0.22509(13) 0.0383(8) Uani 1 1 d . . .
C37 C 1.2163(2) 0.6397(2) 0.22505(15) 0.0464(9) Uani 1 1 d . . .
H37 H 1.2625 0.6326 0.2569 0.056 Uiso 1 1 calc R . .
C38 C 1.2355(3) 0.6183(2) 0.17878(16) 0.0518(10) Uani 1 1 d . . .
H38 H 1.2946 0.5956 0.1791 0.062 Uiso 1 1 calc R . .
C39 C 1.1703(3) 0.6294(2) 0.13225(15) 0.0452(9) Uani 1 1 d . . .
H39 H 1.1847 0.6149 0.1007 0.054 Uiso 1 1 calc R . .
C40 C 1.0826(2) 0.6620(2) 0.13145(13) 0.0363(7) Uani 1 1 d . . .
C41 C 1.0094(2) 0.6765(2) 0.08285(13) 0.0372(8) Uani 1 1 d . . .
C42 C 1.0324(3) 0.6606(3) 0.03183(14) 0.0564(11) Uani 1 1 d . . .
H42A H 0.9801 0.6778 0.0033 0.085 Uiso 1 1 calc R . .
H42B H 1.0420 0.6055 0.0285 0.085 Uiso 1 1 calc R . .
H42C H 1.0900 0.6881 0.0304 0.085 Uiso 1 1 calc R . .
C43 C 0.8519(2) 0.7127(2) 0.04307(11) 0.0338(7) Uani 1 1 d . . .
C44 C 0.7980(2) 0.6490(2) 0.02074(12) 0.0370(8) Uani 1 1 d . . .
C45 C 0.7188(3) 0.6615(2) -0.02060(12) 0.0451(9) Uani 1 1 d . . .
H45 H 0.6826 0.6190 -0.0367 0.054 Uiso 1 1 calc R . .
C46 C 0.6920(3) 0.7353(2) -0.03856(14) 0.0514(10) Uani 1 1 d . . .
H46 H 0.6372 0.7432 -0.0660 0.062 Uiso 1 1 calc R . .
C47 C 0.7467(3) 0.7966(2) -0.01571(13) 0.0508(10) Uani 1 1 d . . .
H47 H 0.7295 0.8467 -0.0284 0.061 Uiso 1 1 calc R . .
C48 C 0.8260(3) 0.7872(2) 0.02526(12) 0.0384(8) Uani 1 1 d . . .
C49 C 0.8815(3) 0.8566(2) 0.04933(13) 0.0436(9) Uani 1 1 d . . .
H49 H 0.9314 0.8388 0.0800 0.052 Uiso 1 1 calc R . .
C50 C 0.8181(3) 0.9120(2) 0.06903(15) 0.0599(12) Uani 1 1 d . . .
H50A H 0.7656 0.9276 0.0402 0.090 Uiso 1 1 calc R . .
H50B H 0.8546 0.9573 0.0838 0.090 Uiso 1 1 calc R . .
H50C H 0.7934 0.8869 0.0958 0.090 Uiso 1 1 calc R . .
C51 C 0.9313(3) 0.8946(2) 0.01142(14) 0.0492(9) Uani 1 1 d . . .
H51A H 0.9733 0.8574 0.0011 0.074 Uiso 1 1 calc R . .
H51B H 0.9682 0.9384 0.0284 0.074 Uiso 1 1 calc R . .
H51C H 0.8841 0.9121 -0.0194 0.074 Uiso 1 1 calc R . .
C52 C 0.8201(3) 0.5685(2) 0.04060(14) 0.0428(8) Uani 1 1 d . . .
H52 H 0.8751 0.5708 0.0716 0.051 Uiso 1 1 calc R . .
C53 C 0.8468(4) 0.5168(3) 0.0004(2) 0.0752(15) Uani 1 1 d . . .
H53A H 0.7931 0.5124 -0.0300 0.113 Uiso 1 1 calc R . .
H53B H 0.8636 0.4659 0.0154 0.113 Uiso 1 1 calc R . .
H53C H 0.9007 0.5388 -0.0101 0.113 Uiso 1 1 calc R . .
C54 C 0.7373(2) 0.5330(2) 0.05752(13) 0.0408(8) Uani 1 1 d . . .
H54A H 0.7186 0.5668 0.0826 0.061 Uiso 1 1 calc R . .
H54B H 0.7561 0.4831 0.0737 0.061 Uiso 1 1 calc R . .
H54C H 0.6840 0.5262 0.0272 0.061 Uiso 1 1 calc R . .
C55 C 1.1026(2) 0.6952(2) 0.27295(13) 0.0393(8) Uani 1 1 d . . .
C56 C 1.1750(3) 0.6894(3) 0.32406(15) 0.0655(13) Uani 1 1 d . . .
H56A H 1.1467 0.7049 0.3522 0.098 Uiso 1 1 calc R . .
H56B H 1.2283 0.7231 0.3236 0.098 Uiso 1 1 calc R . .
H56C H 1.1973 0.6364 0.3297 0.098 Uiso 1 1 calc R . .
C57 C 0.9805(2) 0.7385(2) 0.31144(12) 0.0376(8) Uani 1 1 d . . .
C58 C 0.9759(2) 0.8151(2) 0.32674(12) 0.0402(8) Uani 1 1 d . . .
C59 C 0.9321(3) 0.8303(3) 0.36662(13) 0.0519(10) Uani 1 1 d . . .
H59 H 0.9286 0.8816 0.3778 0.062 Uiso 1 1 calc R . .
C60 C 0.8937(3) 0.7723(3) 0.39014(15) 0.0623(12) Uani 1 1 d . . .
H60 H 0.8641 0.7838 0.4172 0.075 Uiso 1 1 calc R . .
C61 C 0.8985(3) 0.6983(3) 0.37425(14) 0.0601(12) Uani 1 1 d . . .
H61 H 0.8717 0.6588 0.3906 0.072 Uiso 1 1 calc R . .
C62 C 0.9415(3) 0.6790(2) 0.33478(13) 0.0470(9) Uani 1 1 d . . .
C63 C 0.9480(3) 0.5958(3) 0.31863(16) 0.0608(12) Uani 1 1 d . . .
H63 H 0.9690 0.5957 0.2857 0.073 Uiso 1 1 calc R . .
C64 C 1.0197(4) 0.5516(3) 0.3587(3) 0.107(2) Uani 1 1 d . . .
H64A H 1.0812 0.5768 0.3647 0.161 Uiso 1 1 calc R . .
H64B H 1.0245 0.4993 0.3462 0.161 Uiso 1 1 calc R . .
H64C H 1.0000 0.5498 0.3913 0.161 Uiso 1 1 calc R . .
C65 C 0.8559(4) 0.5516(3) 0.30894(19) 0.0827(16) Uani 1 1 d . . .
H65A H 0.8358 0.5480 0.3413 0.124 Uiso 1 1 calc R . .
H65B H 0.8651 0.5001 0.2965 0.124 Uiso 1 1 calc R . .
H65C H 0.8074 0.5783 0.2827 0.124 Uiso 1 1 calc R . .
C66 C 1.0182(3) 0.8800(2) 0.30256(13) 0.0415(8) Uani 1 1 d . . .
H66 H 1.0444 0.8578 0.2745 0.050 Uiso 1 1 calc R . .
C67 C 0.9450(3) 0.9400(2) 0.27760(17) 0.0598(11) Uani 1 1 d . . .
H67A H 0.8946 0.9155 0.2512 0.090 Uiso 1 1 calc R . .
H67B H 0.9751 0.9797 0.2613 0.090 Uiso 1 1 calc R . .
H67C H 0.9182 0.9632 0.3043 0.090 Uiso 1 1 calc R . .
C68 C 1.1000(3) 0.9170(3) 0.34225(16) 0.0577(11) Uani 1 1 d . . .
H68A H 1.0764 0.9399 0.3702 0.086 Uiso 1 1 calc R . .
H68B H 1.1285 0.9570 0.3253 0.086 Uiso 1 1 calc R . .
H68C H 1.1474 0.8780 0.3567 0.086 Uiso 1 1 calc R . .
N1 N 0.53343(18) 0.78561(15) 0.27435(9) 0.0298(6) Uani 1 1 d . . .
N2 N 0.44269(19) 0.79812(16) 0.09244(9) 0.0336(6) Uani 1 1 d . . .
N3 N 0.92971(18) 0.70242(15) 0.08717(9) 0.0304(6) Uani 1 1 d . . .
N4 N 1.01848(19) 0.72087(16) 0.26796(10) 0.0327(6) Uani 1 1 d . . .
P1 P 0.80696(6) 0.64590(5) 0.17990(3) 0.03040(18) Uani 1 1 d . . .
P2 P 0.69477(6) 0.72584(5) 0.13835(3) 0.03400(19) Uani 1 1 d . A .
P3 P 0.60686(6) 0.66062(5) 0.18064(3) 0.03229(19) Uani 1 1 d . . .
P4 P 0.73408(6) 0.72580(5) 0.22193(3) 0.03008(18) Uani 1 1 d . A .
Sn1 Sn 0.458266(15) 0.752772(13) 0.183007(8) 0.02967(7) Uani 1 1 d . A .
Sn2 Sn 0.935358(15) 0.748557(12) 0.177605(8) 0.02873(7) Uani 1 1 d . . .

loop_
_atom_site_aniso_label
_atom_site_aniso_U_11
_atom_site_aniso_U_22
_atom_site_aniso_U_33
_atom_site_aniso_U_23
_atom_site_aniso_U_13
_atom_site_aniso_U_12
C1 0.0268(16) 0.0294(16) 0.0268(15) -0.0007(12) 0.0053(12) 0.0036(13)
C2 0.0355(18) 0.0357(18) 0.0273(16) 0.0033(13) 0.0041(13) -0.0007(14)
C3 0.044(2) 0.0379(19) 0.0299(16) 0.0067(14) 0.0115(15) -0.0016(15)
C4 0.038(2) 0.0341(18) 0.0405(18) 0.0006(14) 0.0095(15) -0.0045(15)
C5 0.0321(18) 0.0360(18) 0.0311(16) -0.0033(14) 0.0025(13) 0.0007(14)
C6 0.0310(17) 0.0281(16) 0.0276(15) 0.0003(12) 0.0047(13) 0.0038(13)
C7 0.0343(18) 0.0342(17) 0.0219(14) 0.0018(13) 0.0029(13) 0.0056(14)
C8 0.060(2) 0.044(2) 0.0268(17) -0.0022(15) 0.0020(16) -0.0094(18)
C9 0.0350(18) 0.0392(19) 0.0202(14) 0.0041(13) 0.0027(12) 0.0002(14)
C11 0.047(2) 0.062(2) 0.0376(19) 0.0075(18) 0.0159(17) 0.0097(19)
C12 0.041(2) 0.061(2) 0.0257(16) 0.0110(16) 0.0056(15) -0.0045(18)
C13 0.040(2) 0.042(2) 0.0311(17) 0.0073(15) 0.0026(14) -0.0059(16)
C14 0.0319(17) 0.0354(18) 0.0265(15) 0.0024(13) 0.0013(13) -0.0043(14)
C15 0.043(2) 0.036(2) 0.028(3) -0.0017(19) 0.0042(18) 0.000(2)
C16 0.064(3) 0.043(3) 0.043(2) -0.008(2) 0.018(2) -0.016(2)
C17 0.069(4) 0.072(4) 0.052(3) 0.001(2) 0.005(2) 0.029(3)
C15' 0.060(13) 0.041(13) 0.026(15) 0.012(11) 0.019(12) -0.011(13)
C16' 0.062(16) 0.07(2) 0.055(18) -0.003(16) 0.011(16) 0.005(15)
C17' 0.068(17) 0.056(14) 0.056(16) 0.001(14) 0.013(14) -0.007(14)
C10 0.046(2) 0.048(2) 0.0316(17) 0.0094(15) 0.0121(15) 0.0116(17)
C18 0.063(5) 0.059(4) 0.066(4) 0.027(3) 0.040(3) 0.029(3)
C19 0.109(7) 0.074(6) 0.050(4) 0.016(4) 0.019(4) 0.056(6)
C20 0.089(7) 0.037(3) 0.090(5) 0.006(3) 0.020(5) 0.014(4)
C18' 0.068(14) 0.073(13) 0.061(12) 0.028(10) 0.041(10) 0.047(11)
C19' 0.085(16) 0.079(19) 0.096(18) 0.035(16) 0.027(14) 0.024(17)
C20' 0.11(2) 0.068(16) 0.092(17) 0.019(12) 0.036(17) 0.039(17)
C21 0.047(2) 0.042(2) 0.0250(16) 0.0067(14) 0.0020(14) -0.0039(17)
C22 0.097(4) 0.074(3) 0.0260(19) 0.0110(19) -0.005(2) -0.036(3)
C23 0.0385(19) 0.0395(18) 0.0213(15) 0.0041(13) 0.0001(13) -0.0042(15)
C25 0.045(2) 0.055(2) 0.045(2) -0.0038(18) -0.0076(17) 0.0126(19)
C26 0.0365(19) 0.052(2) 0.0252(16) -0.0013(15) 0.0038(14) -0.0067(16)
C27 0.0365(19) 0.045(2) 0.0256(15) -0.0047(14) 0.0085(14) -0.0037(15)
C28 0.0348(18) 0.042(2) 0.0295(16) -0.0023(14) 0.0100(14) -0.0021(15)
C29 0.039(3) 0.058(3) 0.055(3) -0.022(3) -0.012(2) 0.010(2)
C30 0.041(3) 0.076(4) 0.099(4) -0.028(3) 0.010(3) 0.013(3)
C31 0.086(4) 0.050(3) 0.048(3) -0.008(2) -0.020(3) 0.017(3)
C29' 0.040(13) 0.049(13) 0.047(13) -0.014(12) -0.001(11) 0.008(12)
C30' 0.033(16) 0.064(18) 0.036(16) -0.010(14) -0.007(12) 0.008(13)
C31' 0.065(15) 0.052(13) 0.042(14) -0.010(12) 0.015(13) 0.010(13)
C24 0.051(2) 0.045(2) 0.042(2) -0.0051(17) -0.0088(17) 0.0082(18)
C32 0.057(12) 0.059(11) 0.068(12) -0.018(9) -0.004(9) 0.018(9)
C33 0.079(14) 0.071(15) 0.093(14) -0.019(12) 0.021(11) 0.031(12)
C34 0.13(2) 0.058(13) 0.092(17) -0.014(11) 0.007(15) 0.014(14)
C32' 0.049(4) 0.038(3) 0.054(4) -0.011(3) -0.014(3) 0.010(3)
C33' 0.060(4) 0.055(4) 0.053(3) -0.023(3) 0.006(3) 0.015(3)
C34' 0.080(5) 0.043(3) 0.070(5) -0.005(3) -0.015(4) 0.011(3)
C35 0.0255(16) 0.0366(18) 0.0344(17) 0.0018(14) 0.0063(13) -0.0053(14)
C36 0.0290(18) 0.0401(19) 0.0423(19) 0.0004(15) 0.0024(14) -0.0037(15)
C37 0.0292(19) 0.049(2) 0.056(2) -0.0011(18) 0.0011(16) -0.0011(16)
C38 0.030(2) 0.054(2) 0.072(3) -0.003(2) 0.0133(19) 0.0046(17)
C39 0.036(2) 0.051(2) 0.055(2) -0.0014(18) 0.0218(17) 0.0027(17)
C40 0.0300(18) 0.0399(19) 0.0409(18) 0.0020(15) 0.0126(14) -0.0012(14)
C41 0.040(2) 0.0402(19) 0.0361(18) 0.0007(15) 0.0188(15) 0.0011(15)
C42 0.058(3) 0.077(3) 0.043(2) 0.003(2) 0.0294(19) 0.013(2)
C43 0.0401(19) 0.046(2) 0.0187(14) -0.0001(14) 0.0135(13) 0.0033(16)
C44 0.0403(19) 0.047(2) 0.0251(15) 0.0001(14) 0.0109(14) 0.0031(16)
C45 0.054(2) 0.054(2) 0.0244(16) -0.0018(16) 0.0036(15) 0.0001(18)
C46 0.056(3) 0.061(3) 0.0298(18) 0.0080(17) -0.0030(17) 0.003(2)
C47 0.069(3) 0.054(2) 0.0267(17) 0.0073(16) 0.0067(17) 0.012(2)
C48 0.051(2) 0.043(2) 0.0231(15) 0.0009(14) 0.0131(15) 0.0040(17)
C49 0.060(2) 0.043(2) 0.0290(17) 0.0020(15) 0.0129(16) 0.0029(18)
C50 0.085(3) 0.056(3) 0.047(2) -0.0090(19) 0.031(2) 0.001(2)
C51 0.058(3) 0.049(2) 0.043(2) 0.0081(17) 0.0173(18) 0.0070(19)
C52 0.038(2) 0.045(2) 0.043(2) 0.0002(16) 0.0058(16) 0.0023(16)
C53 0.074(3) 0.055(3) 0.115(4) -0.010(3) 0.058(3) 0.006(2)
C54 0.043(2) 0.042(2) 0.0350(18) -0.0070(15) 0.0049(15) -0.0031(16)
C55 0.0344(19) 0.042(2) 0.0354(18) -0.0014(15) -0.0037(14) -0.0028(15)
C56 0.048(3) 0.090(4) 0.045(2) -0.010(2) -0.0138(19) 0.013(2)
C57 0.0369(18) 0.053(2) 0.0180(14) 0.0017(14) -0.0016(13) -0.0010(16)
C58 0.0346(19) 0.054(2) 0.0272(16) -0.0057(15) -0.0004(14) -0.0009(16)
C59 0.054(2) 0.071(3) 0.0298(18) -0.0105(18) 0.0085(17) 0.001(2)
C60 0.067(3) 0.094(4) 0.0269(19) -0.003(2) 0.0126(19) -0.002(3)
C61 0.070(3) 0.080(3) 0.0287(19) 0.013(2) 0.0105(19) -0.013(2)
C62 0.049(2) 0.061(3) 0.0257(17) 0.0087(16) -0.0010(15) -0.0061(19)
C63 0.077(3) 0.057(3) 0.047(2) 0.008(2) 0.013(2) -0.014(2)
C64 0.098(5) 0.068(4) 0.133(5) 0.013(4) -0.012(4) 0.003(3)
C65 0.099(4) 0.070(3) 0.068(3) 0.027(3) 0.001(3) -0.026(3)
C66 0.044(2) 0.041(2) 0.0377(18) -0.0079(16) 0.0059(16) -0.0014(16)
C67 0.054(3) 0.057(3) 0.065(3) 0.007(2) 0.009(2) 0.004(2)
C68 0.054(3) 0.062(3) 0.054(2) -0.014(2) 0.008(2) -0.011(2)
N1 0.0306(14) 0.0359(15) 0.0225(12) 0.0033(11) 0.0060(11) 0.0033(12)
N2 0.0355(15) 0.0386(16) 0.0229(13) 0.0008(11) 0.0003(11) -0.0015(12)
N3 0.0348(15) 0.0337(15) 0.0237(13) 0.0008(11) 0.0092(11) 0.0007(12)
N4 0.0349(16) 0.0345(14) 0.0253(13) 0.0010(11) 0.0011(11) -0.0036(12)
P1 0.0302(4) 0.0369(5) 0.0238(4) -0.0017(3) 0.0062(3) 0.0008(4)
P2 0.0314(5) 0.0465(5) 0.0226(4) 0.0036(4) 0.0039(3) 0.0024(4)
P3 0.0303(4) 0.0375(5) 0.0279(4) -0.0016(3) 0.0051(3) -0.0019(4)
P4 0.0291(4) 0.0370(5) 0.0228(4) -0.0024(3) 0.0039(3) 0.0016(3)
Sn1 0.02838(12) 0.03431(13) 0.02458(11) 0.00141(9) 0.00336(8) -0.00340(9)
Sn2 0.02862(12) 0.03427(13) 0.02262(11) 0.00049(9) 0.00513(8) 0.00115(9)

loop_
_atom_type_symbol
_atom_type_description
_atom_type_scat_dispersion_real
_atom_type_scat_dispersion_imag
_atom_type_scat_source
C C 0.0033 0.0016 'International Tables Vol C Tables 4.2.6.8 and 6.1.1.4'
H H 0.0000 0.0000 'International Tables Vol C Tables 4.2.6.8 and 6.1.1.4'
N N 0.0061 0.0033 'International Tables Vol C Tables 4.2.6.8 and 6.1.1.4'
P P 0.1023 0.0942 'International Tables Vol C Tables 4.2.6.8 and 6.1.1.4'
Sn Sn -0.6537 1.4246 'International Tables Vol C Tables 4.2.6.8 and 6.1.1.4'

loop_
_geom_angle_atom_site_label_1
_geom_angle_atom_site_label_2
_geom_angle_atom_site_label_3
_geom_angle
C6 C1 C2 119.0(3)
C6 C1 Sn1 120.0(2)
C2 C1 Sn1 120.6(2)
C3 C2 C1 120.2(3)
C3 C2 C21 123.1(3)
C1 C2 C21 116.7(3)
C4 C3 C2 120.3(3)
C3 C4 C5 120.1(3)
C4 C5 C6 120.0(3)
C5 C6 C1 120.3(3)
C5 C6 C7 122.6(3)
C1 C6 C7 117.1(3)
N1 C7 C6 117.1(3)
N1 C7 C8 124.0(3)
C6 C7 C8 118.9(3)
C10 C9 C14 120.8(3)
C10 C9 N1 118.6(3)
C14 C9 N1 120.2(3)
C12 C11 C10 121.2(4)
C13 C12 C11 119.6(3)
C12 C13 C14 121.6(3)
C13 C14 C9 118.3(3)
C13 C14 C15' 116(3)
C9 C14 C15' 125(2)
C13 C14 C15 120.3(4)
C9 C14 C15 121.3(4)
C15' C14 C15 12(2)
C14 C15 C16 109.9(4)
C14 C15 C17 110.0(4)
C16 C15 C17 108.9(5)
C14 C15' C17' 125(3)
C14 C15' C16' 124(3)
C17' C15' C16' 109(2)
C11 C10 C9 118.3(3)
C11 C10 C18 118.1(5)
C9 C10 C18 123.3(5)
C11 C10 C18' 123.2(15)
C9 C10 C18' 117.9(15)
C18 C10 C18' 13.8(15)
C20 C18 C10 112.6(6)
C20 C18 C19 109.7(6)
C10 C18 C19 110.5(5)
C20' C18' C19' 110(2)
C20' C18' C10 115(2)
C19' C18' C10 110.5(19)
N2 C21 C2 117.5(3)
N2 C21 C22 123.7(3)
C2 C21 C22 118.8(3)
C24 C23 C28 120.8(3)
C24 C23 N2 119.0(3)
C28 C23 N2 119.8(3)
C26 C25 C24 121.6(4)
C25 C26 C27 119.5(3)
C26 C27 C28 122.0(3)
C27 C28 C23 117.8(3)
C27 C28 C29 119.6(3)
C23 C28 C29 122.4(3)
C27 C28 C29' 132.4(13)
C23 C28 C29' 109.5(12)
C29 C28 C29' 16.7(10)
C28 C29 C30 113.6(4)
C28 C29 C31 109.8(4)
C30 C29 C31 110.1(5)
C31' C29' C30' 109(2)
C31' C29' C28 108.4(18)
C30' C29' C28 113.3(18)
C23 C24 C25 117.9(3)
C23 C24 C32 114.7(10)
C25 C24 C32 123.6(9)
C23 C24 C32' 122.8(4)
C25 C24 C32' 118.5(4)
C32 C24 C32' 28.1(9)
C34 C32 C24 116.0(15)
C34 C32 C33 111.6(16)
C24 C32 C33 101.2(13)
C34' C32' C33' 110.6(5)
C34' C32' C24 110.2(5)
C33' C32' C24 113.0(4)
C36 C35 C40 119.5(3)
C36 C35 Sn2 119.0(2)
C40 C35 Sn2 120.5(2)
C37 C36 C35 119.7(3)
C37 C36 C55 123.2(3)
C35 C36 C55 117.1(3)
C38 C37 C36 120.0(3)
C39 C38 C37 120.9(3)
C38 C39 C40 119.9(3)
C39 C40 C35 119.9(3)
C39 C40 C41 123.0(3)
C35 C40 C41 117.1(3)
N3 C41 C40 117.3(3)
N3 C41 C42 124.0(3)
C40 C41 C42 118.7(3)
C48 C43 C44 120.9(3)
C48 C43 N3 119.2(3)
C44 C43 N3 119.7(3)
C45 C44 C43 118.4(3)
C45 C44 C52 118.9(3)
C43 C44 C52 122.7(3)
C46 C45 C44 121.3(4)
C47 C46 C45 118.8(4)
C46 C47 C48 122.1(4)
C47 C48 C43 118.5(3)
C47 C48 C49 119.5(3)
C43 C48 C49 122.0(3)
C48 C49 C50 110.3(3)
C48 C49 C51 111.2(3)
C50 C49 C51 112.5(3)
C44 C52 C53 112.1(3)
C44 C52 C54 111.4(3)
C53 C52 C54 109.2(3)
N4 C55 C36 117.1(3)
N4 C55 C56 123.9(3)
C36 C55 C56 119.0(3)
C62 C57 C58 121.5(3)
C62 C57 N4 118.7(3)
C58 C57 N4 119.5(3)
C59 C58 C57 117.7(4)
C59 C58 C66 119.7(4)
C57 C58 C66 122.5(3)
C60 C59 C58 121.4(4)
C61 C60 C59 119.6(4)
C60 C61 C62 122.0(4)
C61 C62 C57 117.7(4)
C61 C62 C63 120.9(4)
C57 C62 C63 121.3(3)
C64 C63 C65 106.9(4)
C64 C63 C62 111.7(4)
C65 C63 C62 114.7(4)
C58 C66 C67 112.5(3)
C58 C66 C68 110.9(3)
C67 C66 C68 110.7(3)
C7 N1 C9 122.8(3)
C7 N1 Sn1 113.99(19)
C9 N1 Sn1 121.4(2)
C21 N2 C23 122.2(3)
C21 N2 Sn1 113.8(2)
C23 N2 Sn1 122.4(2)
C41 N3 C43 121.8(3)
C41 N3 Sn2 112.6(2)
C43 N3 Sn2 124.99(19)
C55 N4 C57 123.0(3)
C55 N4 Sn2 113.4(2)
C57 N4 Sn2 123.3(2)
P4 P1 P2 57.89(4)
P4 P1 Sn2 91.14(4)
P2 P1 Sn2 90.24(4)
P4 P2 P3 61.08(4)
P4 P2 P1 60.91(4)
P3 P2 P1 82.90(4)
P2 P3 P4 57.89(4)
P2 P3 Sn1 106.04(4)
P4 P3 Sn1 105.18(4)
P2 P4 P1 61.21(4)
P2 P4 P3 61.03(4)
P1 P4 P3 83.02(4)
C1 Sn1 N1 71.28(10)
C1 Sn1 N2 70.91(10)
N1 Sn1 N2 141.96(9)
C1 Sn1 P3 87.61(8)
N1 Sn1 P3 89.88(6)
N2 Sn1 P3 92.63(7)
C35 Sn2 N4 71.18(11)
C35 Sn2 N3 70.17(10)
N4 Sn2 N3 139.63(9)
C35 Sn2 P1 104.48(9)
N4 Sn2 P1 91.46(7)
N3 Sn2 P1 87.18(6)

loop_
_geom_bond_atom_site_label_1
_geom_bond_atom_site_label_2
_geom_bond_distance
C1 C6 1.399(4)
C1 C2 1.405(4)
C1 Sn1 2.165(3)
C2 C3 1.393(5)
C2 C21 1.487(4)
C3 C4 1.386(5)
C4 C5 1.391(4)
C5 C6 1.396(4)
C6 C7 1.486(4)
C7 N1 1.286(4)
C7 C8 1.499(4)
C9 C10 1.400(5)
C9 C14 1.402(4)
C9 N1 1.435(4)
C11 C12 1.381(5)
C11 C10 1.397(5)
C12 C13 1.370(5)
C13 C14 1.393(4)
C14 C15' 1.43(4)
C14 C15 1.528(6)
C15 C16 1.529(6)
C15 C17 1.537(7)
C15' C17' 1.525(15)
C15' C16' 1.525(15)
C10 C18 1.527(6)
C10 C18' 1.536(15)
C18 C20 1.504(8)
C18 C19 1.532(8)
C18' C20' 1.517(15)
C18' C19' 1.519(15)
C21 N2 1.279(4)
C21 C22 1.505(5)
C23 C24 1.397(5)
C23 C28 1.399(5)
C23 N2 1.434(4)
C25 C26 1.362(5)
C25 C24 1.397(5)
C26 C27 1.364(5)
C27 C28 1.390(4)
C28 C29 1.518(6)
C28 C29' 1.531(15)
C29 C30 1.520(7)
C29 C31 1.539(7)
C29' C31' 1.521(15)
C29' C30' 1.522(15)
C24 C32 1.532(14)
C24 C32' 1.555(7)
C32 C34 1.506(14)
C32 C33 1.541(14)
C32' C34' 1.519(7)
C32' C33' 1.528(8)
C35 C36 1.399(4)
C35 C40 1.400(4)
C35 Sn2 2.172(3)
C36 C37 1.399(5)
C36 C55 1.476(5)
C37 C38 1.381(5)
C38 C39 1.375(5)
C39 C40 1.400(5)
C40 C41 1.481(5)
C41 N3 1.283(4)
C41 C42 1.504(4)
C43 C48 1.403(5)
C43 C44 1.407(5)
C43 N3 1.428(4)
C44 C45 1.402(5)
C44 C52 1.509(5)
C45 C46 1.395(5)
C46 C47 1.384(6)
C47 C48 1.390(5)
C48 C49 1.510(5)
C49 C50 1.521(5)
C49 C51 1.535(5)
C52 C53 1.523(5)
C52 C54 1.526(5)
C55 N4 1.286(4)
C55 C56 1.504(5)
C57 C62 1.403(5)
C57 C58 1.405(5)
C57 N4 1.436(4)
C58 C59 1.396(5)
C58 C66 1.511(5)
C59 C60 1.382(6)
C60 C61 1.367(6)
C61 C62 1.394(6)
C62 C63 1.523(6)
C63 C64 1.509(7)
C63 C65 1.519(6)
C66 C67 1.527(5)
C66 C68 1.528(5)
N1 Sn1 2.471(2)
N2 Sn1 2.492(2)
N3 Sn2 2.519(2)
N4 Sn2 2.456(3)
P1 P4 2.2210(12)
P1 P2 2.2274(12)
P1 Sn2 2.6096(9)
P2 P4 2.1528(11)
P2 P3 2.2236(12)
P3 P4 2.2248(12)
P3 Sn1 2.7198(9)
